data_4032552
loop_
_publ_author_name
'Zhang, Dan'
'Kang, Zhenghui'
'Hu, Wenhao'

_publ_section_title
;
 Trapping of Transient Zwitterionic Intermediates by N-Acylpyridinium
 Salts: A Palladium-Catalyzed Diastereoselective Three-Component Reaction.
;
_journal_issue 11
_journal_name_full 'The Journal of organic chemistry'
_journal_page_first 5952
_journal_page_last 5958
_journal_paper_doi 10.1021/acs.joc.7b00560
_journal_volume 82
_journal_year 2017
_chemical_formula_sum 'C19 H17 N3 O3'
_chemical_formula_weight 335.36
_chemical_name_systematic
; 
 ? 
;
_space_group_IT_number 2
_symmetry_cell_setting triclinic
_symmetry_space_group_name_Hall '-P 1'
_symmetry_space_group_name_H-M 'P -1'
_atom_sites_solution_hydrogens geom
_atom_sites_solution_primary direct
_atom_sites_solution_secondary difmap
_audit_creation_method SHELXL-97
_cell_angle_alpha 92.2300(10)
_cell_angle_beta 106.6150(10)
_cell_angle_gamma 114.1270(10)
_cell_formula_units_Z 2
_cell_length_a 8.4064(4)
_cell_length_b 9.1017(4)
_cell_length_c 12.6039(6)
_cell_measurement_reflns_used 4717
_cell_measurement_temperature 296(2)
_cell_measurement_theta_max 28.13
_cell_measurement_theta_min 2.49
_cell_volume 829.88(7)
_computing_structure_refinement 'SHELXL-97 (Sheldrick, 2008)'
_computing_structure_solution 'SHELXS-97 (Sheldrick, 2008)'
_diffrn_ambient_temperature 296(2)
_diffrn_measured_fraction_theta_full 0.947
_diffrn_measured_fraction_theta_max 0.947
_diffrn_measurement_device_type 'Bruker Apex II CCD'
_diffrn_radiation_monochromator graphite
_diffrn_radiation_source 'fine-focus sealed tube'
_diffrn_radiation_type MoK\a
_diffrn_radiation_wavelength 0.71073
_diffrn_reflns_av_R_equivalents 0.0322
_diffrn_reflns_av_sigmaI/netI 0.0349
_diffrn_reflns_limit_h_max 9
_diffrn_reflns_limit_h_min -9
_diffrn_reflns_limit_k_max 10
_diffrn_reflns_limit_k_min -10
_diffrn_reflns_limit_l_max 14
_diffrn_reflns_limit_l_min -14
_diffrn_reflns_number 8284
_diffrn_reflns_theta_full 25.01
_diffrn_reflns_theta_max 25.01
_diffrn_reflns_theta_min 1.71
_exptl_absorpt_coefficient_mu 0.093
_exptl_absorpt_correction_T_max 0.9799
_exptl_absorpt_correction_T_min 0.9709
_exptl_absorpt_correction_type multi-scan
_exptl_absorpt_process_details sadabs
_exptl_crystal_colour colorless
_exptl_crystal_density_diffrn 1.342
_exptl_crystal_density_method 'not measured'
_exptl_crystal_description block
_exptl_crystal_F_000 352
_exptl_crystal_size_max 0.32
_exptl_crystal_size_mid 0.26
_exptl_crystal_size_min 0.22
_refine_diff_density_max 0.621
_refine_diff_density_min -0.441
_refine_diff_density_rms 0.130
_refine_ls_extinction_method none
_refine_ls_goodness_of_fit_ref 1.152
_refine_ls_hydrogen_treatment constr
_refine_ls_matrix_type full
_refine_ls_number_parameters 226
_refine_ls_number_reflns 2769
_refine_ls_number_restraints 1
_refine_ls_restrained_S_all 1.152
_refine_ls_R_factor_all 0.0945
_refine_ls_R_factor_gt 0.0875
_refine_ls_shift/su_max 0.000
_refine_ls_shift/su_mean 0.000
_refine_ls_structure_factor_coef Fsqd
_refine_ls_weighting_details 'calc w=1/[\s^2^(Fo^2^)+(0.1909P)^2^+0.1412P] where P=(Fo^2^+2Fc^2^)/3'
_refine_ls_weighting_scheme calc
_refine_ls_wR_factor_gt 0.2346
_refine_ls_wR_factor_ref 0.2555
_reflns_number_gt 2362
_reflns_number_total 2769
_reflns_threshold_expression >2sigma(I)
_cod_data_source_file jo7b00560_si_002.cif
_cod_data_source_block z
_cod_depositor_comments
;
The following automatic conversions were performed:

'_symmetry_cell_setting' value 'Triclinic' changed to 'triclinic'
according to
/home/data/users/saulius/crontab/automatic-downloads/current/ACS/lib/dictionaries/cif_core.dic
dictionary named 'cif_core.dic' version 2.4.2 from 2011-04-26.

Automatic conversion script
Id: cif_fix_values 4973 2017-02-22 13:04:09Z antanas 
;
_cod_original_cell_volume 829.87(7)
_cod_original_sg_symbol_H-M P-1
_cod_database_code 4032552

loop_
_symmetry_equiv_pos_as_xyz
'x, y, z'
'-x, -y, -z'

loop_
_atom_site_label
_atom_site_type_symbol
_atom_site_fract_x
_atom_site_fract_y
_atom_site_fract_z
_atom_site_U_iso_or_equiv
_atom_site_adp_type
_atom_site_occupancy
_atom_site_symmetry_multiplicity
_atom_site_calc_flag
_atom_site_refinement_flags
O1 O 0.6810(2) 0.9793(2) 0.11154(15) 0.0324(5) Uani 1 1 d .
O2 O 0.8794(2) 0.89099(18) 0.07733(13) 0.0223(5) Uani 1 1 d .
O3 O 0.1467(3) 0.1739(2) -0.35949(17) 0.0406(6) Uani 1 1 d .
N1 N 0.2189(3) 0.3665(3) -0.47258(18) 0.0307(6) Uani 1 1 d .
N2 N -0.0775(3) 0.5603(3) -0.1489(2) 0.0398(7) Uani 1 1 d .
C1 C 0.2518(3) 0.5313(3) -0.4693(2) 0.0264(6) Uani 1 1 d .
C2 C 0.2966(3) 0.6303(4) -0.5474(2) 0.0387(7) Uani 1 1 d .
H2A H 0.3115 0.5915 -0.6115 0.046 Uiso 1 1 calc R
C3 C 0.3183(4) 0.7893(4) -0.5262(3) 0.0449(8) Uani 1 1 d .
H3A H 0.3479 0.8580 -0.5774 0.054 Uiso 1 1 calc R
C4 C 0.2970(4) 0.8483(3) -0.4309(2) 0.0397(8) Uani 1 1 d .
H4A H 0.3119 0.9553 -0.4191 0.048 Uiso 1 1 calc R
C5 C 0.2533(3) 0.7483(3) -0.3526(2) 0.0291(6) Uani 1 1 d .
H5A H 0.2393 0.7876 -0.2884 0.035 Uiso 1 1 calc R
C6 C 0.2310(3) 0.5885(3) -0.37226(19) 0.0232(6) Uani 1 1 d .
C7 C 0.1698(3) 0.4478(3) -0.31118(19) 0.0211(6) Uani 1 1 d .
H7A H 0.0401 0.4165 -0.3192 0.025 Uiso 1 1 calc R
C8 C 0.1763(3) 0.3108(3) -0.3812(2) 0.0262(6) Uani 1 1 d .
C9 C 0.2120(4) 0.2629(4) -0.5661(2) 0.0432(8) Uani 1 1 d .
H9A H 0.1891 0.1561 -0.5481 0.065 Uiso 1 1 calc R
H9B H 0.3278 0.3101 -0.5798 0.065 Uiso 1 1 calc R
H9C H 0.1146 0.2539 -0.6322 0.065 Uiso 1 1 calc R
C10 C 0.2759(3) 0.4706(3) -0.18517(19) 0.0195(6) Uani 1 1 d .
H10A H 0.2217 0.3659 -0.1605 0.023 Uiso 1 1 calc R
C11 C 0.2541(3) 0.5969(3) -0.11619(19) 0.0209(6) Uani 1 1 d .
C12 C 0.3956(3) 0.7257(3) -0.0421(2) 0.0214(6) Uani 1 1 d .
H12A H 0.3710 0.7987 -0.0036 0.026 Uiso 1 1 calc R
N3 N 0.5766(2) 0.7528(2) -0.02148(16) 0.0201(5) Uani 1 1 d .
C14 C 0.6131(3) 0.6457(3) -0.08430(18) 0.0206(6) Uani 1 1 d .
H14A H 0.7349 0.6650 -0.0725 0.025 Uiso 1 1 calc R
C15 C 0.4777(3) 0.5180(3) -0.15979(19) 0.0214(6) Uani 1 1 d .
H15A H 0.5105 0.4533 -0.1998 0.026 Uiso 1 1 calc R
C16 C 0.7138(3) 0.8857(3) 0.06115(19) 0.0219(6) Uani 1 1 d .
C17 C 1.0262(3) 1.0189(3) 0.1694(2) 0.0281(6) Uani 1 1 d .
H17A H 0.9890 1.0139 0.2358 0.034 Uiso 1 1 calc R
H17B H 1.0484 1.1254 0.1488 0.034 Uiso 1 1 calc R
C18 C 1.1966(3) 0.9973(3) 0.1944(2) 0.0308(6) Uani 1 1 d D
H18A H 1.3016 1.0792 0.2472 0.037 Uiso 1 1 calc R
C19 C 1.2179(4) 0.8753(3) 0.1507(2) 0.0377(7) Uani 1 1 d D
H19A H 1.1177 0.7899 0.0974 0.045 Uiso 1 1 calc R
H19C H 1.3331 0.8747 0.1731 0.045 Uiso 1 1 calc R
C20 C 0.0707(3) 0.5788(3) -0.1320(2) 0.0265(6) Uani 1 1 d .

loop_
_atom_site_aniso_label
_atom_site_aniso_U_11
_atom_site_aniso_U_22
_atom_site_aniso_U_33
_atom_site_aniso_U_23
_atom_site_aniso_U_13
_atom_site_aniso_U_12
O1 0.0374(10) 0.0270(10) 0.0321(10) -0.0067(7) 0.0055(8) 0.0187(8)
O2 0.0221(9) 0.0176(9) 0.0225(9) -0.0020(7) 0.0051(7) 0.0064(7)
O3 0.0538(13) 0.0220(10) 0.0429(12) -0.0014(8) 0.0106(10) 0.0180(9)
N1 0.0282(11) 0.0333(12) 0.0215(11) -0.0085(9) 0.0003(8) 0.0113(9)
N2 0.0292(13) 0.0437(14) 0.0467(15) -0.0061(11) 0.0074(10) 0.0208(10)
C1 0.0156(10) 0.0317(13) 0.0218(12) -0.0004(10) -0.0017(9) 0.0065(9)
C2 0.0236(13) 0.0549(18) 0.0245(14) 0.0059(12) 0.0027(10) 0.0084(12)
C3 0.0272(13) 0.0453(17) 0.0398(17) 0.0209(13) -0.0002(12) 0.0010(11)
C4 0.0331(14) 0.0292(14) 0.0402(17) 0.0122(12) -0.0011(12) 0.0062(11)
C5 0.0256(12) 0.0212(12) 0.0324(14) 0.0041(10) 0.0021(10) 0.0078(9)
C6 0.0169(11) 0.0242(12) 0.0224(12) 0.0024(9) 0.0006(9) 0.0073(9)
C7 0.0196(11) 0.0170(11) 0.0223(12) -0.0015(9) 0.0033(9) 0.0067(9)
C8 0.0227(11) 0.0230(12) 0.0249(13) -0.0052(9) 0.0023(9) 0.0071(9)
C9 0.0402(15) 0.0560(18) 0.0277(14) -0.0149(12) 0.0037(12) 0.0226(13)
C10 0.0232(12) 0.0152(11) 0.0206(12) 0.0032(8) 0.0076(9) 0.0088(9)
C11 0.0241(12) 0.0230(12) 0.0217(12) 0.0057(9) 0.0100(9) 0.0143(9)
C12 0.0268(12) 0.0222(11) 0.0226(12) 0.0045(9) 0.0111(9) 0.0156(10)
N3 0.0236(10) 0.0175(10) 0.0207(10) 0.0003(8) 0.0069(8) 0.0109(8)
C14 0.0237(12) 0.0208(11) 0.0209(12) 0.0029(9) 0.0071(9) 0.0134(9)
C15 0.0265(12) 0.0216(11) 0.0202(12) 0.0006(9) 0.0068(9) 0.0154(9)
C16 0.0288(13) 0.0176(11) 0.0200(11) 0.0026(9) 0.0078(10) 0.0110(10)
C17 0.0306(13) 0.0171(12) 0.0244(13) -0.0044(9) 0.0043(10) 0.0028(9)
C18 0.0266(12) 0.0332(14) 0.0213(13) -0.0003(10) 0.0024(10) 0.0065(10)
C19 0.0339(14) 0.0503(17) 0.0311(15) 0.0028(12) 0.0090(11) 0.0220(12)
C20 0.0276(14) 0.0291(13) 0.0267(13) 0.0006(10) 0.0102(10) 0.0158(10)

loop_
_atom_type_symbol
_atom_type_description
_atom_type_scat_dispersion_real
_atom_type_scat_dispersion_imag
_atom_type_scat_source
C C 0.0033 0.0016 'International Tables Vol C Tables 4.2.6.8 and 6.1.1.4'
H H 0.0000 0.0000 'International Tables Vol C Tables 4.2.6.8 and 6.1.1.4'
N N 0.0061 0.0033 'International Tables Vol C Tables 4.2.6.8 and 6.1.1.4'
O O 0.0106 0.0060 'International Tables Vol C Tables 4.2.6.8 and 6.1.1.4'

loop_
_geom_angle_atom_site_label_1
_geom_angle_atom_site_label_2
_geom_angle_atom_site_label_3
_geom_angle
C16 O2 C17 113.70(18)
C8 N1 C1 111.1(2)
C8 N1 C9 123.6(2)
C1 N1 C9 125.0(2)
C2 C1 C6 121.8(2)
C2 C1 N1 128.4(2)
C6 C1 N1 109.8(2)
C1 C2 C3 117.5(3)
C1 C2 H2A 121.3
C3 C2 H2A 121.3
C2 C3 C4 121.7(3)
C2 C3 H3A 119.1
C4 C3 H3A 119.1
C3 C4 C5 120.4(3)
C3 C4 H4A 119.8
C5 C4 H4A 119.8
C4 C5 C6 118.8(3)
C4 C5 H5A 120.6
C6 C5 H5A 120.6
C5 C6 C1 119.8(2)
C5 C6 C7 132.0(2)
C1 C6 C7 108.0(2)
C6 C7 C8 102.7(2)
C6 C7 C10 118.84(17)
C8 C7 C10 111.86(18)
C6 C7 H7A 107.6
C8 C7 H7A 107.6
C10 C7 H7A 107.6
O3 C8 N1 125.7(2)
O3 C8 C7 126.1(2)
N1 C8 C7 108.1(2)
N1 C9 H9A 109.5
N1 C9 H9B 109.5
H9A C9 H9B 109.5
N1 C9 H9C 109.5
H9A C9 H9C 109.5
H9B C9 H9C 109.5
C15 C10 C11 108.90(18)
C15 C10 C7 113.73(19)
C11 C10 C7 110.96(17)
C15 C10 H10A 107.7
C11 C10 H10A 107.7
C7 C10 H10A 107.7
C12 C11 C20 117.8(2)
C12 C11 C10 124.2(2)
C20 C11 C10 117.96(19)
C11 C12 N3 121.8(2)
C11 C12 H12A 119.1
N3 C12 H12A 119.1
C12 N3 C16 117.6(2)
C12 N3 C14 118.66(19)
C16 N3 C14 123.71(19)
C15 C14 N3 121.6(2)
C15 C14 H14A 119.2
N3 C14 H14A 119.2
C14 C15 C10 124.7(2)
C14 C15 H15A 117.7
C10 C15 H15A 117.7
O1 C16 O2 125.8(2)
O1 C16 N3 122.9(2)
O2 C16 N3 111.24(19)
O2 C17 C18 109.85(19)
O2 C17 H17A 109.7
C18 C17 H17A 109.7
O2 C17 H17B 109.7
C18 C17 H17B 109.7
H17A C17 H17B 108.2
C19 C18 C17 127.6(2)
C19 C18 H18A 116.2
C17 C18 H18A 116.2
C18 C19 H19A 120.0
C18 C19 H19C 120.0
H19A C19 H19C 120.0
N2 C20 C11 177.1(3)

loop_
_geom_bond_atom_site_label_1
_geom_bond_atom_site_label_2
_geom_bond_distance
O1 C16 1.206(3)
O2 C16 1.328(3)
O2 C17 1.459(3)
O3 C8 1.226(3)
N1 C8 1.359(4)
N1 C1 1.407(3)
N1 C9 1.453(3)
N2 C20 1.140(3)
C1 C2 1.387(4)
C1 C6 1.395(4)
C2 C3 1.388(4)
C2 H2A 0.9300
C3 C4 1.383(5)
C3 H3A 0.9300
C4 C5 1.394(4)
C4 H4A 0.9300
C5 C6 1.391(3)
C5 H5A 0.9300
C6 C7 1.504(3)
C7 C8 1.527(3)
C7 C10 1.541(3)
C7 H7A 0.9800
C9 H9A 0.9600
C9 H9B 0.9600
C9 H9C 0.9600
C10 C15 1.499(3)
C10 C11 1.516(3)
C10 H10A 0.9800
C11 C12 1.342(3)
C11 C20 1.435(3)
C12 N3 1.381(3)
C12 H12A 0.9300
N3 C16 1.397(3)
N3 C14 1.412(3)
C14 C15 1.328(3)
C14 H14A 0.9300
C15 H15A 0.9300
C17 C18 1.473(3)
C17 H17A 0.9700
C17 H17B 0.9700
C18 C19 1.3186(10)
C18 H18A 0.9300
C19 H19A 0.9300
C19 H19C 0.9300

loop_
_geom_torsion_atom_site_label_1
_geom_torsion_atom_site_label_2
_geom_torsion_atom_site_label_3
_geom_torsion_atom_site_label_4
_geom_torsion
C8 N1 C1 C2 -179.2(2)
C9 N1 C1 C2 -5.2(4)
C8 N1 C1 C6 0.2(3)
C9 N1 C1 C6 174.2(2)
C6 C1 C2 C3 -0.7(3)
N1 C1 C2 C3 178.6(2)
C1 C2 C3 C4 0.2(4)
C2 C3 C4 C5 0.2(4)
C3 C4 C5 C6 -0.2(4)
C4 C5 C6 C1 -0.3(3)
C4 C5 C6 C7 -174.2(2)
C2 C1 C6 C5 0.8(3)
N1 C1 C6 C5 -178.64(18)
C2 C1 C6 C7 176.04(19)
N1 C1 C6 C7 -3.4(2)
C5 C6 C7 C8 179.3(2)
C1 C6 C7 C8 4.9(2)
C5 C6 C7 C10 -56.6(3)
C1 C6 C7 C10 129.0(2)
C1 N1 C8 O3 -177.6(2)
C9 N1 C8 O3 8.3(4)
C1 N1 C8 C7 3.0(2)
C9 N1 C8 C7 -171.1(2)
C6 C7 C8 O3 175.8(2)
C10 C7 C8 O3 47.2(3)
C6 C7 C8 N1 -4.8(2)
C10 C7 C8 N1 -133.4(2)
C6 C7 C10 C15 -57.9(3)
C8 C7 C10 C15 61.6(2)
C6 C7 C10 C11 65.3(3)
C8 C7 C10 C11 -175.19(18)
C15 C10 C11 C12 -2.2(3)
C7 C10 C11 C12 -128.1(2)
C15 C10 C11 C20 177.05(19)
C7 C10 C11 C20 51.1(3)
C20 C11 C12 N3 180.0(2)
C10 C11 C12 N3 -0.8(4)
C11 C12 N3 C16 -176.9(2)
C11 C12 N3 C14 3.0(3)
C12 N3 C14 C15 -1.9(3)
C16 N3 C14 C15 178.0(2)
N3 C14 C15 C10 -1.5(3)
C11 C10 C15 C14 3.3(3)
C7 C10 C15 C14 127.6(2)
C17 O2 C16 O1 3.4(3)
C17 O2 C16 N3 -175.02(17)
C12 N3 C16 O1 -2.6(3)
C14 N3 C16 O1 177.5(2)
C12 N3 C16 O2 175.92(18)
C14 N3 C16 O2 -4.0(3)
C16 O2 C17 C18 169.9(2)
O2 C17 C18 C19 -6.0(4)
C12 C11 C20 N2 159(5)
C10 C11 C20 N2 -20(6)
